data_2225737
loop_
_publ_author_name
'Soran, Albert P.'
'Bojan, Vilma R.'

_publ_section_title
;
 Substitutional disorder in the ionic diorganoantimony halide adduct
 [bromido/chlorido(0.33/0.67)][2-(dimethylaminomethyl)phenyl][2-(dimethylammoniomethyl)phenyl]antimony(III)
 0.75-bromide 0.25-chloride
;
_journal_coeditor_code ZB2001
_journal_issue 4
_journal_name_full 'Acta Crystallographica Section E'
_journal_page_first m423
_journal_page_last m424
_journal_paper_doi 10.1107/S1600536810009797
_journal_volume 66
_journal_year 2010
_chemical_formula_iupac '[Sb Br0.33 Cl0.67 (C9 H13 N) (C9 H12 N)]Br0.75 Cl0.25'
_chemical_formula_moiety 'C18 H25 Br0.33 Cl0.67 N2 Sb +, 0.75(Br -), 0.25(Cl -)'
_chemical_formula_sum 'C18 H25 Br1.08 Cl0.92 N2 Sb'
_chemical_formula_weight 510.065
_chemical_name_systematic
;
[bromido/chlorido(0.33/0.67)][2-(dimethylaminomethyl)phenyl][2-
(dimethylammoniomethyl)phenyl]antimony(III) 0.75-bromide 0.25-chloride
;
_space_group_IT_number 14
_symmetry_cell_setting monoclinic
_symmetry_space_group_name_Hall '-P 2ybc'
_symmetry_space_group_name_H-M 'P 1 21/c 1'
_atom_sites_solution_hydrogens geom
_atom_sites_solution_primary direct
_atom_sites_solution_secondary difmap
_audit_creation_method SHELXL-97
_cell_angle_alpha 90.00
_cell_angle_beta 105.342(3)
_cell_angle_gamma 90.00
_cell_formula_units_Z 4
_cell_length_a 13.8159(19)
_cell_length_b 12.6775(18)
_cell_length_c 12.5984(17)
_cell_measurement_reflns_used 3355
_cell_measurement_temperature 297(2)
_cell_measurement_theta_max 22.69
_cell_measurement_theta_min 2.32
_cell_volume 2128.0(5)
_computing_cell_refinement 'SAINT-Plus (Bruker, 2000)'
_computing_data_collection 'SMART (Bruker, 2000)'
_computing_data_reduction 'SAINT-Plus (Bruker, 2001)'
_computing_molecular_graphics 'DIAMOND (Brandenburg, 2006)'
_computing_publication_material 'enCIFer (Allen <i>et al.</i>,  2004) and publCIF (Westrip, 2010)'
_computing_structure_refinement 'SHELXL97 (Sheldrick, 2008)'
_computing_structure_solution 'SHELXS97 (Sheldrick, 2008)'
_diffrn_ambient_temperature 297(2)
_diffrn_measured_fraction_theta_full 0.999
_diffrn_measured_fraction_theta_max 0.999
_diffrn_measurement_device_type 'Bruker SMART APEX CCD area-detector'
_diffrn_measurement_method 'phi and omega scans'
_diffrn_radiation_monochromator graphite
_diffrn_radiation_source 'fine-focus sealed tube'
_diffrn_radiation_type MoK\a
_diffrn_radiation_wavelength 0.71073
_diffrn_reflns_av_R_equivalents 0.0435
_diffrn_reflns_av_sigmaI/netI 0.0391
_diffrn_reflns_limit_h_max 16
_diffrn_reflns_limit_h_min -16
_diffrn_reflns_limit_k_max 15
_diffrn_reflns_limit_k_min -15
_diffrn_reflns_limit_l_max 14
_diffrn_reflns_limit_l_min -14
_diffrn_reflns_number 15150
_diffrn_reflns_theta_full 25.00
_diffrn_reflns_theta_max 25.00
_diffrn_reflns_theta_min 2.22
_diffrn_standards_number 0
_exptl_absorpt_coefficient_mu 3.301
_exptl_absorpt_correction_T_max 0.5880
_exptl_absorpt_correction_T_min 0.4584
_exptl_absorpt_correction_type multi-scan
_exptl_absorpt_process_details '(SADABS; Bruker, 2000)'
_exptl_crystal_colour colourless
_exptl_crystal_density_diffrn 1.581
_exptl_crystal_density_method 'not measured'
_exptl_crystal_description block
_exptl_crystal_F_000 1000
_exptl_crystal_size_max 0.28
_exptl_crystal_size_mid 0.22
_exptl_crystal_size_min 0.18
_refine_diff_density_max 1.473
_refine_diff_density_min -0.561
_refine_ls_extinction_method none
_refine_ls_goodness_of_fit_ref 1.152
_refine_ls_hydrogen_treatment mixed
_refine_ls_matrix_type full
_refine_ls_number_parameters 216
_refine_ls_number_reflns 3745
_refine_ls_number_restraints 2
_refine_ls_restrained_S_all 1.152
_refine_ls_R_factor_all 0.0538
_refine_ls_R_factor_gt 0.0454
_refine_ls_shift/su_max 0.000
_refine_ls_shift/su_mean 0.000
_refine_ls_structure_factor_coef Fsqd
_refine_ls_weighting_details 'calc w=1/[\s^2^(Fo^2^)+(0.0441P)^2^+3.7580P] where P=(Fo^2^+2Fc^2^)/3'
_refine_ls_weighting_scheme calc
_refine_ls_wR_factor_gt 0.1088
_refine_ls_wR_factor_ref 0.1124
_reflns_number_gt 3298
_reflns_number_total 3745
_reflns_threshold_expression I>2\s(I)
_cod_data_source_file zb2001.cif
_cod_data_source_block I
_cod_original_sg_symbol_H-M 'P 21/c'
_cod_original_formula_sum 'C18 H25 Br1.08 Cl0.92 N2 Sb1'
_cod_database_code 2225737
_cod_database_fobs_code 2225737

loop_
_symmetry_equiv_pos_as_xyz
'x, y, z'
'-x, y+1/2, -z+1/2'
'-x, -y, -z'
'x, -y-1/2, z-1/2'

loop_
_atom_site_type_symbol
_atom_site_label
_atom_site_fract_x
_atom_site_fract_y
_atom_site_fract_z
_atom_site_U_iso_or_equiv
_atom_site_adp_type
_atom_site_calc_flag
_atom_site_refinement_flags
_atom_site_occupancy
_atom_site_disorder_assembly
_atom_site_disorder_group
Br Br2 0.96752(7) 0.33618(8) 0.40075(9) 0.0779(3) Uani d P 0.75 . .
Br Br1 0.25490(8) 0.45952(8) 0.05792(9) 0.0561(3) Uani d P 0.33 . .
C C1 0.2796(4) 0.5553(4) 0.3124(4) 0.0415(13) Uani d . 1 . .
C C2 0.1990(5) 0.5470(5) 0.3592(5) 0.0474(14) Uani d . 1 . .
C C3 0.2080(5) 0.4808(5) 0.4502(5) 0.0593(17) Uani d . 1 . .
H H3 0.1550 0.4756 0.4825 0.071 Uiso calc R 1 . .
C C4 0.2929(6) 0.4238(6) 0.4923(5) 0.069(2) Uani d . 1 . .
H H4 0.2968 0.3790 0.5517 0.082 Uiso calc R 1 . .
C C5 0.3730(5) 0.4323(5) 0.4473(5) 0.0623(18) Uani d . 1 . .
H H5 0.4315 0.3943 0.4770 0.075 Uiso calc R 1 . .
C C6 0.3662(5) 0.4972(5) 0.3581(5) 0.0503(15) Uani d . 1 . .
H H6 0.4204 0.5024 0.3277 0.060 Uiso calc R 1 . .
C C7 0.1020(5) 0.6079(5) 0.3195(5) 0.0540(16) Uani d . 1 . .
H H7A 0.0884 0.6451 0.3813 0.065 Uiso calc R 1 . .
H H7B 0.1100 0.6601 0.2662 0.065 Uiso calc R 1 . .
C C8 0.0235(6) 0.4925(8) 0.1645(6) 0.094(3) Uani d . 1 . .
H H8A -0.0344 0.4499 0.1326 0.141 Uiso calc R 1 . .
H H8B 0.0827 0.4494 0.1790 0.141 Uiso calc R 1 . .
H H8C 0.0285 0.5478 0.1142 0.141 Uiso calc R 1 . .
C C9 -0.0813(6) 0.6012(8) 0.2520(9) 0.100(3) Uani d . 1 . .
H H9A -0.0800 0.6602 0.2046 0.150 Uiso calc R 1 . .
H H9B -0.0867 0.6264 0.3221 0.150 Uiso calc R 1 . .
H H9C -0.1379 0.5572 0.2195 0.150 Uiso calc R 1 . .
C C10 0.4296(4) 0.6542(4) 0.1811(5) 0.0414(13) Uani d . 1 . .
C C11 0.4834(4) 0.7263(4) 0.2586(5) 0.0435(13) Uani d . 1 . .
C C12 0.5832(5) 0.7454(5) 0.2665(6) 0.0598(17) Uani d U 1 . .
H H12 0.6190 0.7925 0.3190 0.072 Uiso calc R 1 . .
C C13 0.6304(5) 0.6950(5) 0.1970(6) 0.0594(17) Uani d U 1 . .
H H13 0.6975 0.7094 0.2022 0.071 Uiso calc R 1 . .
C C14 0.5804(5) 0.6252(5) 0.1218(6) 0.0564(16) Uani d . 1 . .
H H14 0.6131 0.5908 0.0759 0.068 Uiso calc R 1 . .
C C15 0.4796(4) 0.6046(5) 0.1128(5) 0.0481(14) Uani d . 1 . .
H H15 0.4451 0.5569 0.0602 0.058 Uiso calc R 1 . .
C C16 0.4306(5) 0.7800(5) 0.3341(5) 0.0559(16) Uani d . 1 . .
H H16A 0.4337 0.7359 0.3979 0.067 Uiso calc R 1 . .
H H16B 0.4634 0.8465 0.3595 0.067 Uiso calc R 1 . .
C C17 0.3179(6) 0.8851(5) 0.1948(6) 0.0618(18) Uani d . 1 . .
H H17A 0.3399 0.9496 0.2336 0.093 Uiso calc R 1 . .
H H17B 0.2495 0.8926 0.1521 0.093 Uiso calc R 1 . .
H H17C 0.3596 0.8696 0.1468 0.093 Uiso calc R 1 . .
C C18 0.2643(6) 0.8243(6) 0.3521(6) 0.0659(19) Uani d . 1 . .
H H18A 0.2700 0.7678 0.4042 0.099 Uiso calc R 1 . .
H H18B 0.1952 0.8329 0.3122 0.099 Uiso calc R 1 . .
H H18C 0.2885 0.8884 0.3905 0.099 Uiso calc R 1 . .
Cl Cl1 0.25490(8) 0.45952(8) 0.05792(9) 0.0561(3) Uani d P 0.67 . .
Cl Cl2 0.96752(7) 0.33618(8) 0.40075(9) 0.0779(3) Uani d P 0.25 . .
H H1 0.008(6) 0.492(5) 0.315(5) 0.08(3) Uiso d D 1 . .
N N1 0.0135(4) 0.5386(5) 0.2675(5) 0.0636(15) Uani d D 1 . .
N N2 0.3249(4) 0.7990(4) 0.2740(4) 0.0486(12) Uani d . 1 . .
Sb Sb1 0.27062(3) 0.64376(3) 0.16318(3) 0.03907(15) Uani d . 1 . .

loop_
_atom_site_aniso_label
_atom_site_aniso_U_11
_atom_site_aniso_U_22
_atom_site_aniso_U_33
_atom_site_aniso_U_12
_atom_site_aniso_U_13
_atom_site_aniso_U_23
Br2 0.0744(6) 0.0738(6) 0.0876(7) -0.0200(5) 0.0252(5) -0.0053(5)
Br1 0.0655(7) 0.0544(6) 0.0513(6) 0.0023(5) 0.0203(5) -0.0077(5)
C1 0.053(3) 0.041(3) 0.030(3) 0.002(3) 0.010(2) 0.000(2)
C2 0.052(4) 0.049(3) 0.039(3) -0.006(3) 0.009(3) -0.002(3)
C3 0.064(4) 0.073(5) 0.043(3) -0.011(4) 0.017(3) 0.009(3)
C4 0.085(5) 0.071(5) 0.042(4) -0.007(4) 0.004(4) 0.015(3)
C5 0.069(5) 0.053(4) 0.054(4) 0.007(3) -0.004(3) 0.011(3)
C6 0.050(4) 0.054(4) 0.046(3) 0.004(3) 0.012(3) 0.001(3)
C7 0.056(4) 0.057(4) 0.056(4) 0.000(3) 0.026(3) 0.003(3)
C8 0.077(6) 0.135(8) 0.064(5) -0.026(5) 0.010(4) -0.011(5)
C9 0.044(4) 0.111(7) 0.145(9) 0.006(4) 0.023(5) 0.025(6)
C10 0.042(3) 0.044(3) 0.040(3) 0.002(2) 0.013(2) 0.004(2)
C11 0.050(3) 0.039(3) 0.039(3) 0.004(3) 0.006(3) 0.003(2)
C12 0.054(4) 0.052(4) 0.063(4) -0.010(3) -0.002(3) 0.005(3)
C13 0.048(4) 0.056(4) 0.075(5) -0.001(3) 0.018(3) 0.013(3)
C14 0.052(4) 0.061(4) 0.062(4) 0.008(3) 0.024(3) 0.005(3)
C15 0.050(4) 0.052(3) 0.041(3) 0.000(3) 0.012(3) -0.001(3)
C16 0.062(4) 0.052(4) 0.049(4) 0.000(3) 0.007(3) -0.013(3)
C17 0.076(5) 0.040(3) 0.067(4) 0.003(3) 0.015(4) 0.003(3)
C18 0.082(5) 0.061(4) 0.059(4) 0.008(4) 0.026(4) -0.018(3)
Cl1 0.0655(7) 0.0544(6) 0.0513(6) 0.0023(5) 0.0203(5) -0.0077(5)
Cl2 0.0744(6) 0.0738(6) 0.0876(7) -0.0200(5) 0.0252(5) -0.0053(5)
N1 0.050(3) 0.076(4) 0.067(4) -0.001(3) 0.018(3) 0.013(3)
N2 0.062(3) 0.041(3) 0.044(3) 0.004(2) 0.016(2) -0.006(2)
Sb1 0.0428(2) 0.0423(2) 0.0326(2) 0.00455(16) 0.01080(16) 0.00087(16)

loop_
_atom_type_symbol
_atom_type_description
_atom_type_scat_dispersion_real
_atom_type_scat_dispersion_imag
_atom_type_scat_source
C C 0.0033 0.0016 'International Tables Vol C Tables 4.2.6.8 and 6.1.1.4'
H H 0.0000 0.0000 'International Tables Vol C Tables 4.2.6.8 and 6.1.1.4'
N N 0.0061 0.0033 'International Tables Vol C Tables 4.2.6.8 and 6.1.1.4'
Cl Cl 0.1484 0.1585 'International Tables Vol C Tables 4.2.6.8 and 6.1.1.4'
Sb Sb -0.5866 1.5461 'International Tables Vol C Tables 4.2.6.8 and 6.1.1.4'
Br Br -0.2901 2.4595 'International Tables Vol C Tables 4.2.6.8 and 6.1.1.4'

loop_
_geom_angle_atom_site_label_1
_geom_angle_atom_site_label_2
_geom_angle_atom_site_label_3
_geom_angle_site_symmetry_1
_geom_angle_site_symmetry_3
_geom_angle
_geom_angle_publ_flag
C6 C1 C2 . . 118.6(5) ?
C6 C1 Sb1 . . 118.6(4) ?
C2 C1 Sb1 . . 122.5(4) ?
C1 C2 C3 . . 118.9(6) ?
C1 C2 C7 . . 123.9(5) ?
C3 C2 C7 . . 117.2(6) ?
C4 C3 C2 . . 121.3(6) ?
C4 C3 H3 . . 119.4 ?
C2 C3 H3 . . 119.4 ?
C3 C4 C5 . . 120.2(6) ?
C3 C4 H4 . . 119.9 ?
C5 C4 H4 . . 119.9 ?
C4 C5 C6 . . 119.6(6) ?
C4 C5 H5 . . 120.2 ?
C6 C5 H5 . . 120.2 ?
C5 C6 C1 . . 121.4(6) ?
C5 C6 H6 . . 119.3 ?
C1 C6 H6 . . 119.3 ?
N1 C7 C2 . . 113.1(5) ?
N1 C7 H7A . . 109.0 ?
C2 C7 H7A . . 109.0 ?
N1 C7 H7B . . 109.0 ?
C2 C7 H7B . . 109.0 ?
H7A C7 H7B . . 107.8 ?
N1 C8 H8A . . 109.5 ?
N1 C8 H8B . . 109.5 ?
H8A C8 H8B . . 109.5 ?
N1 C8 H8C . . 109.5 ?
H8A C8 H8C . . 109.5 ?
H8B C8 H8C . . 109.5 ?
N1 C9 H9A . . 109.5 ?
N1 C9 H9B . . 109.5 ?
H9A C9 H9B . . 109.5 ?
N1 C9 H9C . . 109.5 ?
H9A C9 H9C . . 109.5 ?
H9B C9 H9C . . 109.5 ?
C15 C10 C11 . . 118.0(5) ?
C15 C10 Sb1 . . 124.6(4) ?
C11 C10 Sb1 . . 116.9(4) ?
C12 C11 C10 . . 120.2(6) ?
C12 C11 C16 . . 121.2(6) ?
C10 C11 C16 . . 118.6(5) ?
C11 C12 C13 . . 120.3(6) ?
C11 C12 H12 . . 119.8 ?
C13 C12 H12 . . 119.8 ?
C14 C13 C12 . . 120.7(6) ?
C14 C13 H13 . . 119.6 ?
C12 C13 H13 . . 119.6 ?
C13 C14 C15 . . 119.7(6) ?
C13 C14 H14 . . 120.1 ?
C15 C14 H14 . . 120.1 ?
C10 C15 C14 . . 121.1(6) ?
C10 C15 H15 . . 119.5 ?
C14 C15 H15 . . 119.5 ?
N2 C16 C11 . . 109.2(5) ?
N2 C16 H16A . . 109.8 ?
C11 C16 H16A . . 109.8 ?
N2 C16 H16B . . 109.8 ?
C11 C16 H16B . . 109.8 ?
H16A C16 H16B . . 108.3 ?
N2 C17 H17A . . 109.5 ?
N2 C17 H17B . . 109.5 ?
H17A C17 H17B . . 109.5 ?
N2 C17 H17C . . 109.5 ?
H17A C17 H17C . . 109.5 ?
H17B C17 H17C . . 109.5 ?
N2 C18 H18A . . 109.5 ?
N2 C18 H18B . . 109.5 ?
H18A C18 H18B . . 109.5 ?
N2 C18 H18C . . 109.5 ?
H18A C18 H18C . . 109.5 ?
H18B C18 H18C . . 109.5 ?
C8 N1 C9 . . 112.3(7) ?
C8 N1 C7 . . 111.3(5) ?
C9 N1 C7 . . 109.2(6) ?
C8 N1 H1 . . 113(5) ?
C9 N1 H1 . . 103(5) ?
C7 N1 H1 . . 108(5) ?
C17 N2 C16 . . 110.4(5) ?
C17 N2 C18 . . 110.0(5) ?
C16 N2 C18 . . 110.5(5) ?
C17 N2 Sb1 . . 105.0(4) ?
C16 N2 Sb1 . . 106.1(3) ?
C18 N2 Sb1 . . 114.6(4) ?
C10 Sb1 C1 . . 96.8(2) ?
C10 Sb1 N2 . . 74.76(19) ?
C1 Sb1 N2 . . 88.97(18) ?
C10 Sb1 Br1 . . 93.01(15) ?
C1 Sb1 Br1 . . 87.51(14) ?
N2 Sb1 Br1 . . 166.78(12) ?

loop_
_geom_bond_atom_site_label_1
_geom_bond_atom_site_label_2
_geom_bond_site_symmetry_2
_geom_bond_distance
_geom_bond_publ_flag
Br1 Sb1 . 2.6662(11) ?
C1 C6 . 1.393(8) ?
C1 C2 . 1.396(8) ?
C1 Sb1 . 2.164(5) ?
C2 C3 . 1.400(8) ?
C2 C7 . 1.512(9) ?
C3 C4 . 1.359(10) ?
C3 H3 . 0.9300 ?
C4 C5 . 1.375(10) ?
C4 H4 . 0.9300 ?
C5 C6 . 1.376(8) ?
C5 H5 . 0.9300 ?
C6 H6 . 0.9300 ?
C7 N1 . 1.507(8) ?
C7 H7A . 0.9700 ?
C7 H7B . 0.9700 ?
C8 N1 . 1.463(10) ?
C8 H8A . 0.9600 ?
C8 H8B . 0.9600 ?
C8 H8C . 0.9600 ?
C9 N1 . 1.500(9) ?
C9 H9A . 0.9600 ?
C9 H9B . 0.9600 ?
C9 H9C . 0.9600 ?
C10 C15 . 1.388(8) ?
C10 C11 . 1.398(8) ?
C10 Sb1 . 2.152(6) ?
C11 C12 . 1.378(9) ?
C11 C16 . 1.507(8) ?
C12 C13 . 1.379(9) ?
C12 H12 . 0.9300 ?
C13 C14 . 1.347(9) ?
C13 H13 . 0.9300 ?
C14 C15 . 1.392(9) ?
C14 H14 . 0.9300 ?
C15 H15 . 0.9300 ?
C16 N2 . 1.476(8) ?
C16 H16A . 0.9700 ?
C16 H16B . 0.9700 ?
C17 N2 . 1.465(8) ?
C17 H17A . 0.9600 ?
C17 H17B . 0.9600 ?
C17 H17C . 0.9600 ?
C18 N2 . 1.486(8) ?
C18 H18A . 0.9600 ?
C18 H18B . 0.9600 ?
C18 H18C . 0.9600 ?
N1 H1 . 0.86(6) ?
N2 Sb1 . 2.414(5) ?

loop_
_geom_hbond_atom_site_label_D
_geom_hbond_atom_site_label_H
_geom_hbond_atom_site_label_A
_geom_hbond_site_symmetry_A
_geom_hbond_distance_DH
_geom_hbond_distance_HA
_geom_hbond_distance_DA
_geom_hbond_angle_DHA
N1 H1 Cl2 1_455 0.86(6) 2.39 3.220(7) 164
C12 H12 Cl1 2_655 0.93 2.91 3.827(6) 167
C14 H14 Cl1 3_665 0.93 2.86 3.766(8) 164

loop_
_geom_torsion_atom_site_label_1
_geom_torsion_atom_site_label_2
_geom_torsion_atom_site_label_3
_geom_torsion_atom_site_label_4
_geom_torsion_site_symmetry_1
_geom_torsion_site_symmetry_2
_geom_torsion_site_symmetry_3
_geom_torsion_site_symmetry_4
_geom_torsion
_geom_torsion_publ_flag
C6 C1 C2 C3 . . . . 0.0(8) ?
Sb1 C1 C2 C3 . . . . 174.4(4) ?
C6 C1 C2 C7 . . . . 178.3(6) ?
Sb1 C1 C2 C7 . . . . -7.3(8) ?
C1 C2 C3 C4 . . . . -0.9(10) ?
C7 C2 C3 C4 . . . . -179.3(6) ?
C2 C3 C4 C5 . . . . 1.5(11) ?
C3 C4 C5 C6 . . . . -1.2(11) ?
C4 C5 C6 C1 . . . . 0.3(10) ?
C2 C1 C6 C5 . . . . 0.3(9) ?
Sb1 C1 C6 C5 . . . . -174.3(5) ?
C1 C2 C7 N1 . . . . 112.2(6) ?
C3 C2 C7 N1 . . . . -69.5(7) ?
C15 C10 C11 C12 . . . . -0.9(8) ?
Sb1 C10 C11 C12 . . . . -173.1(4) ?
C15 C10 C11 C16 . . . . -179.4(5) ?
Sb1 C10 C11 C16 . . . . 8.3(7) ?
C10 C11 C12 C13 . . . . 1.1(9) ?
C16 C11 C12 C13 . . . . 179.6(6) ?
C11 C12 C13 C14 . . . . -1.1(10) ?
C12 C13 C14 C15 . . . . 0.9(10) ?
C11 C10 C15 C14 . . . . 0.6(9) ?
Sb1 C10 C15 C14 . . . . 172.3(5) ?
C13 C14 C15 C10 . . . . -0.7(9) ?
C12 C11 C16 N2 . . . . 146.5(6) ?
C10 C11 C16 N2 . . . . -34.9(7) ?
C2 C7 N1 C8 . . . . -66.9(7) ?
C2 C7 N1 C9 . . . . 168.5(6) ?
C11 C16 N2 C17 . . . . -73.5(6) ?
C11 C16 N2 C18 . . . . 164.6(5) ?
C11 C16 N2 Sb1 . . . . 39.8(5) ?
C15 C10 Sb1 C1 . . . . 112.6(5) ?
C11 C10 Sb1 C1 . . . . -75.7(4) ?
C15 C10 Sb1 N2 . . . . -160.4(5) ?
C11 C10 Sb1 N2 . . . . 11.3(4) ?
C15 C10 Sb1 Br1 . . . . 24.7(5) ?
C11 C10 Sb1 Br1 . . . . -163.6(4) ?
C6 C1 Sb1 C10 . . . . -22.0(5) ?
C2 C1 Sb1 C10 . . . . 163.7(5) ?
C6 C1 Sb1 N2 . . . . -96.5(5) ?
C2 C1 Sb1 N2 . . . . 89.1(5) ?
C6 C1 Sb1 Br1 . . . . 70.8(4) ?
C2 C1 Sb1 Br1 . . . . -103.6(4) ?
C17 N2 Sb1 C10 . . . . 88.5(4) ?
C16 N2 Sb1 C10 . . . . -28.5(4) ?
C18 N2 Sb1 C10 . . . . -150.6(5) ?
C17 N2 Sb1 C1 . . . . -174.2(4) ?
C16 N2 Sb1 C1 . . . . 68.8(4) ?
C18 N2 Sb1 C1 . . . . -53.3(4) ?
C17 N2 Sb1 Br1 . . . . 111.3(6) ?
C16 N2 Sb1 Br1 . . . . -5.7(8) ?
C18 N2 Sb1 Br1 . . . . -127.9(5) ?
